data_4337098
loop_
_publ_author_name
'Liang, Min-Xia'
'Ruan, Chan-Zi'
'Sun, Di'
'Kong, Xiang-Jian'
'Ren, Yan-Ping'
'Long, La-Sheng'
'Huang, Rong-Bin'
'Zheng, Lan-Sun'

_publ_section_title
;
 Solvothermal Synthesis of Four Polyoxometalate-Based Coordination
 Polymers Including Diverse Ag(I)&#x00B7;&#x00B7;&#x00B7;\p Interactions.
;
_journal_issue 2
_journal_name_full 'Inorganic chemistry'
_journal_page_first 897
_journal_page_last 902
_journal_paper_doi 10.1021/ic4022596
_journal_volume 53
_journal_year 2014
_chemical_formula_sum 'C77 H55 Ag17 N44 O80 P2 W24'
_chemical_formula_weight 9184.78
_chemical_name_systematic
; 
 ? 
;
_space_group_IT_number 2
_symmetry_cell_setting triclinic
_symmetry_space_group_name_Hall '-P 1'
_symmetry_space_group_name_H-M 'P -1'
_atom_sites_solution_hydrogens geom
_atom_sites_solution_primary direct
_atom_sites_solution_secondary difmap
_audit_creation_method SHELXL-97
_cell_angle_alpha 70.97(3)
_cell_angle_beta 89.92(3)
_cell_angle_gamma 72.09(3)
_cell_formula_units_Z 1
_cell_length_a 14.388(3)
_cell_length_b 14.732(3)
_cell_length_c 19.978(4)
_cell_measurement_temperature 173(2)
_cell_volume 3786.1(17)
_computing_structure_refinement 'SHELXL-97 (Sheldrick, 1997)'
_computing_structure_solution 'SHELXS-97 (Sheldrick, 1990)'
_diffrn_ambient_temperature 173(2)
_diffrn_measured_fraction_theta_full 0.980
_diffrn_measured_fraction_theta_max 0.980
_diffrn_radiation_monochromator graphite
_diffrn_radiation_source 'fine-focus sealed tube'
_diffrn_radiation_type MoK\a
_diffrn_radiation_wavelength 0.71073
_diffrn_reflns_av_R_equivalents 0.0780
_diffrn_reflns_av_sigmaI/netI 0.0990
_diffrn_reflns_limit_h_max 17
_diffrn_reflns_limit_h_min -17
_diffrn_reflns_limit_k_max 17
_diffrn_reflns_limit_k_min -17
_diffrn_reflns_limit_l_max 23
_diffrn_reflns_limit_l_min -23
_diffrn_reflns_number 28684
_diffrn_reflns_theta_full 25.00
_diffrn_reflns_theta_max 25.00
_diffrn_reflns_theta_min 3.02
_exptl_absorpt_coefficient_mu 20.404
_exptl_absorpt_correction_T_max 0.2921
_exptl_absorpt_correction_T_min 0.2348
_exptl_absorpt_correction_type multi-scan
_exptl_absorpt_process_details sadabs
_exptl_crystal_density_diffrn 4.028
_exptl_crystal_density_method 'not measured'
_exptl_crystal_F_000 4070
_exptl_crystal_size_max 0.10
_exptl_crystal_size_mid 0.10
_exptl_crystal_size_min 0.08
_refine_diff_density_max 4.839
_refine_diff_density_min -3.405
_refine_diff_density_rms 0.489
_refine_ls_extinction_method none
_refine_ls_goodness_of_fit_ref 1.019
_refine_ls_hydrogen_treatment constr
_refine_ls_matrix_type full
_refine_ls_number_parameters 1153
_refine_ls_number_reflns 13065
_refine_ls_number_restraints 96
_refine_ls_restrained_S_all 1.016
_refine_ls_R_factor_all 0.0839
_refine_ls_R_factor_gt 0.0747
_refine_ls_shift/su_max 0.001
_refine_ls_shift/su_mean 0.000
_refine_ls_structure_factor_coef Fsqd
_refine_ls_weighting_details 'calc w=1/[\s^2^(Fo^2^)+(0.1229P)^2^+47.2300P] where P=(Fo^2^+2Fc^2^)/3'
_refine_ls_weighting_scheme calc
_refine_ls_wR_factor_gt 0.1953
_refine_ls_wR_factor_ref 0.2051
_reflns_number_gt 11076
_reflns_number_total 13065
_reflns_threshold_expression >2sigma(I)
_cod_data_source_file ic4022596_si_002.cif
_cod_data_source_block p1
_cod_original_cell_volume 3786.2(13)
_cod_original_sg_symbol_H-M p-1
_cod_database_code 4337098

loop_
_symmetry_equiv_pos_as_xyz
'x, y, z'
'-x, -y, -z'

loop_
_atom_site_label
_atom_site_type_symbol
_atom_site_fract_x
_atom_site_fract_y
_atom_site_fract_z
_atom_site_U_iso_or_equiv
_atom_site_adp_type
_atom_site_occupancy
_atom_site_symmetry_multiplicity
_atom_site_calc_flag
_atom_site_refinement_flags
W1 W 1.06204(6) 0.34191(6) 0.32124(4) 0.0426(2) Uani 1 1 d .
W2 W 1.17870(6) 0.08468(6) 0.38433(4) 0.0405(2) Uani 1 1 d .
W3 W 1.48116(5) 0.13003(6) 0.26507(4) 0.0405(2) Uani 1 1 d .
W4 W 1.08542(5) 0.06419(6) 0.21994(4) 0.0404(2) Uani 1 1 d .
W5 W 1.12575(6) 0.21104(6) 0.05823(4) 0.0412(2) Uani 1 1 d .
W6 W 1.35128(6) 0.40664(6) 0.20029(4) 0.0418(2) Uani 1 1 d .
W7 W 0.96753(5) 0.32047(6) 0.15770(5) 0.0424(2) Uani 1 1 d .
W8 W 1.35304(5) -0.03541(6) 0.27872(4) 0.0391(2) Uani 1 1 d .
W9 W 1.26907(6) 0.38437(6) 0.04879(4) 0.0443(2) Uani 1 1 d .
W10 W 1.39197(6) 0.10660(6) 0.11557(4) 0.0425(2) Uani 1 1 d .
W11 W 1.30864(6) 0.24674(6) 0.37438(4) 0.0422(2) Uani 1 1 d .
W12 W 1.10613(6) 0.49745(6) 0.14485(5) 0.0452(2) Uani 1 1 d .
Ag1 Ag 1.39528(14) 0.40592(13) 0.65146(10) 0.0614(5) Uani 1 1 d .
Ag2 Ag 1.4938(2) 0.2125(3) 0.54068(14) 0.1136(11) Uani 1 1 d .
Ag3 Ag 2.05877(11) -0.13915(11) 0.52939(8) 0.0468(4) Uani 1 1 d .
Ag4 Ag 1.62988(19) 0.32982(19) 0.66377(12) 0.0835(6) Uani 1 1 d .
Ag5 Ag 1.76137(15) -0.02279(14) 0.24559(10) 0.0641(5) Uani 1 1 d .
Ag6 Ag 1.69520(13) 0.49671(14) 0.19830(10) 0.0602(5) Uani 1 1 d .
Ag7 Ag 1.78347(12) 0.22039(12) 0.26899(8) 0.0525(4) Uani 1 1 d .
Ag8 Ag 1.48551(12) 0.60015(13) 0.04025(8) 0.0515(4) Uani 1 1 d .
Ag9 Ag 1.3279(5) 0.0380(4) 0.5777(3) 0.0660(13) Uani 0.37 1 d P
Ag9' Ag 1.3924(12) 0.0458(9) 0.5614(6) 0.052(3) Uani 0.13 1 d P
P1 P 1.2237(3) 0.2293(3) 0.2145(2) 0.0345(10) Uani 1 1 d .
C1 C 1.3911(15) 0.6972(15) 0.1595(11) 0.047(5) Uani 1 1 d .
C2 C 1.2928(15) 0.7464(15) 0.1236(11) 0.045(4) Uani 1 1 d .
C3 C 1.2576(14) 0.7065(17) 0.0753(10) 0.048(5) Uani 1 1 d .
H3 H 1.2977 0.6453 0.0697 0.058 Uiso 1 1 calc R
C4 C 1.1667(17) 0.7569(17) 0.0377(13) 0.056(5) Uani 1 1 d .
H4 H 1.1463 0.7328 0.0034 0.067 Uiso 1 1 calc R
C5 C 1.1057(19) 0.839(2) 0.0479(15) 0.075(8) Uani 1 1 d .
H5 H 1.0398 0.8675 0.0261 0.090 Uiso 1 1 calc R
C6 C 1.139(2) 0.884(3) 0.091(2) 0.106(12) Uani 1 1 d .
H6 H 1.0991 0.9473 0.0939 0.128 Uiso 1 1 calc R
C7 C 1.2296(18) 0.837(2) 0.1291(14) 0.071(7) Uani 1 1 d .
H7 H 1.2503 0.8654 0.1602 0.085 Uiso 1 1 calc R
C8 C 1.6526(13) 0.2746(15) 0.1137(10) 0.040(4) Uani 1 1 d .
C9 C 1.6951(12) 0.1688(13) 0.1057(9) 0.034(4) Uani 1 1 d .
C10 C 1.7900(14) 0.1081(16) 0.1402(11) 0.049(5) Uani 1 1 d .
H10 H 1.8266 0.1299 0.1677 0.059 Uiso 1 1 calc R
C11 C 1.8266(15) 0.0138(17) 0.1312(11) 0.051(5) Uani 1 1 d .
H11 H 1.8998 -0.0133 0.1340 0.061 Uiso 1 1 calc R
C12 C 1.7778(15) -0.0139(18) 0.0872(14) 0.059(6) Uani 1 1 d .
H12 H 1.8071 -0.0766 0.0797 0.071 Uiso 1 1 calc R
C13 C 1.6854(19) 0.0489(17) 0.0533(12) 0.058(6) Uani 1 1 d .
H13 H 1.6502 0.0310 0.0222 0.070 Uiso 1 1 calc R
C14 C 1.6457(15) 0.1408(16) 0.0670(11) 0.050(5) Uani 1 1 d .
H14 H 1.5807 0.1832 0.0470 0.060 Uiso 1 1 calc R
C15 C 1.3141(14) 0.2219(15) 0.7056(11) 0.045(4) Uani 1 1 d .
C16 C 1.2827(17) 0.2644(17) 0.7636(12) 0.053(5) Uani 1 1 d .
C17 C 1.2156(15) 0.3568(19) 0.7505(13) 0.055(5) Uani 1 1 d .
H17 H 1.1938 0.3961 0.7018 0.066 Uiso 1 1 calc R
C18 C 1.1764(18) 0.399(2) 0.7973(14) 0.064(6) Uani 1 1 d .
H18 H 1.1243 0.4622 0.7848 0.076 Uiso 1 1 calc R
C19 C 1.222(3) 0.339(3) 0.8710(16) 0.085(9) Uani 1 1 d .
H19 H 1.2032 0.3684 0.9069 0.103 Uiso 1 1 calc R
C20 C 1.288(2) 0.247(2) 0.8906(13) 0.079(8) Uani 1 1 d .
H20 H 1.3145 0.2094 0.9389 0.095 Uiso 1 1 calc R
C21 C 1.316(3) 0.208(2) 0.8374(15) 0.086(9) Uani 1 1 d .
H21 H 1.3599 0.1406 0.8500 0.104 Uiso 1 1 calc R
C22 C 1.9157(12) -0.0928(13) 0.3860(10) 0.037(4) Uani 1 1 d .
C23 C 1.9257(14) -0.2012(15) 0.3968(11) 0.046(4) Uani 1 1 d .
C24 C 1.9046(18) -0.2590(18) 0.4626(12) 0.062(6) Uani 1 1 d .
H24 H 1.8896 -0.2331 0.5005 0.074 Uiso 1 1 calc R
C25 C 1.907(2) -0.3594(18) 0.4689(15) 0.069(7) Uani 1 1 d .
H25 H 1.8900 -0.3996 0.5117 0.083 Uiso 1 1 calc R
C26 C 1.9331(19) -0.3999(19) 0.4173(16) 0.070(7) Uani 1 1 d .
H26 H 1.9346 -0.4669 0.4228 0.084 Uiso 1 1 calc R
C27 C 1.9570(15) -0.3391(19) 0.3568(15) 0.063(6) Uani 1 1 d .
H27 H 1.9805 -0.3677 0.3212 0.075 Uiso 1 1 calc R
C28 C 1.9493(17) -0.2389(17) 0.3437(13) 0.056(5) Uani 1 1 d .
H28 H 1.9603 -0.1979 0.2987 0.068 Uiso 1 1 calc R
C29 C 1.7764(14) 0.3648(14) 0.4315(11) 0.042(4) Uani 1 1 d .
C30 C 1.7759(13) 0.3673(16) 0.5034(11) 0.048(5) Uani 1 1 d .
C31 C 1.7614(17) 0.4583(17) 0.5178(12) 0.052(5) Uani 1 1 d .
H31 H 1.7493 0.5206 0.4795 0.063 Uiso 1 1 calc R
C32 C 1.764(2) 0.457(3) 0.5810(16) 0.078(8) Uani 1 1 d .
H32 H 1.7499 0.5210 0.5872 0.093 Uiso 1 1 calc R
C33 C 1.7870(17) 0.371(3) 0.6443(14) 0.072(8) Uani 1 1 d .
H33 H 1.7896 0.3746 0.6908 0.087 Uiso 1 1 calc R
C34 C 1.804(2) 0.286(2) 0.6325(11) 0.080(9) Uani 1 1 d .
H34 H 1.8205 0.2253 0.6728 0.096 Uiso 1 1 calc R
C35 C 1.7986(16) 0.2759(18) 0.5618(11) 0.055(5) Uani 1 1 d .
H35 H 1.8099 0.2120 0.5560 0.066 Uiso 1 1 calc R
C36 C 1.596(4) 0.293(4) 0.508(2) 0.061(4) Uani 0.50 1 d PU
H36 H 1.6375 0.2914 0.5468 0.074 Uiso 0.50 1 d PR
C38 C 1.560(3) 0.313(4) 0.362(2) 0.057(4) Uani 0.50 1 d PU
H38 H 1.5503 0.3207 0.3130 0.068 Uiso 0.50 1 calc PR
C40 C 1.519(3) 0.394(4) 0.386(2) 0.061(4) Uani 0.50 1 d PU
H40 H 1.4710 0.4530 0.3534 0.073 Uiso 0.50 1 d PR
C41 C 1.613(3) 0.223(4) 0.412(2) 0.059(4) Uani 0.50 1 d PU
H41 H 1.6207 0.1662 0.3984 0.071 Uiso 0.50 1 d PR
C42 C 1.633(4) 0.211(4) 0.481(2) 0.062(4) Uani 0.50 1 d PU
H42 H 1.6964 0.1574 0.5065 0.074 Uiso 0.50 1 calc PR
C43 C 1.537(4) 0.383(4) 0.465(3) 0.061(4) Uani 0.50 1 d PU
C44 C 1.504(4) 0.477(4) 0.479(2) 0.062(4) Uani 0.50 1 d PU
N1 N 1.4156(12) 0.6873(15) 0.2278(9) 0.049(4) Uani 1 1 d .
N2 N 1.5128(12) 0.6377(14) 0.2379(9) 0.050(4) Uani 1 1 d .
N3 N 1.5466(12) 0.6236(13) 0.1848(9) 0.047(4) Uani 1 1 d .
N4 N 1.4719(12) 0.6585(11) 0.1326(8) 0.042(4) Uani 1 1 d .
N5 N 1.5915(11) 0.3537(11) 0.0678(8) 0.039(3) Uani 1 1 d .
N6 N 1.5768(11) 0.4279(13) 0.0959(8) 0.043(4) Uani 1 1 d .
N7 N 1.6329(11) 0.3950(12) 0.1556(9) 0.044(4) Uani 1 1 d .
N8 N 1.6799(11) 0.2980(11) 0.1690(8) 0.039(3) Uani 1 1 d .
N9 N 1.3042(14) 0.1409(13) 0.6982(11) 0.056(5) Uani 1 1 d .
N10 N 1.3379(15) 0.1398(16) 0.6344(12) 0.066(5) Uani 1 1 d .
N11 N 1.3689(14) 0.2188(14) 0.6093(11) 0.058(5) Uani 1 1 d .
N12 N 1.3584(14) 0.2677(14) 0.6536(10) 0.054(5) Uani 1 1 d .
N13 N 1.8589(12) -0.0162(13) 0.3345(8) 0.045(4) Uani 1 1 d .
N14 N 1.8674(11) 0.0652(13) 0.3441(9) 0.043(4) Uani 1 1 d .
N15 N 1.9281(11) 0.0402(13) 0.4022(8) 0.044(4) Uani 1 1 d .
N16 N 1.9585(10) -0.0611(11) 0.4308(8) 0.036(3) Uani 1 1 d .
N17 N 1.8227(12) 0.2851(13) 0.4122(9) 0.048(4) Uani 1 1 d .
N18 N 1.8027(12) 0.3116(12) 0.3452(8) 0.046(4) Uani 1 1 d .
N19 N 1.7447(13) 0.4098(12) 0.3211(10) 0.051(4) Uani 1 1 d .
N20 N 1.7257(12) 0.4416(11) 0.3740(8) 0.040(3) Uani 1 1 d .
N23 N 1.5157(15) 0.4424(17) 0.5560(10) 0.064(4) Uani 1 1 d U
N22 N 1.520(3) 0.427(4) 0.447(2) 0.061(4) Uani 0.50 1 d PU
N21 N 1.526(3) 0.375(3) 0.511(2) 0.062(3) Uani 0.50 1 d PU
O1 O 1.3197(8) 0.1435(9) 0.2192(7) 0.041(3) Uani 1 1 d .
O2 O 1.4109(9) 0.1592(9) 0.3419(7) 0.042(3) Uani 1 1 d .
O3 O 1.0772(9) 0.2042(9) 0.3851(6) 0.035(3) Uani 1 1 d .
O4 O 1.0032(9) 0.2930(9) 0.0729(7) 0.045(3) Uani 1 1 d .
O5 O 1.1618(11) -0.0069(12) 0.4586(8) 0.056(4) Uani 1 1 d .
O6 O 1.2898(9) 0.0082(9) 0.3513(7) 0.040(3) Uani 1 1 d .
O7 O 1.1387(8) 0.2145(9) 0.1799(6) 0.037(3) Uani 1 1 d .
O8 O 0.9741(12) 0.4074(11) 0.3561(7) 0.052(3) Uani 1 1 d .
O9 O 1.1615(10) 0.4901(10) 0.0606(7) 0.047(3) Uani 1 1 d .
O10 O 1.6016(9) 0.1014(12) 0.2958(8) 0.052(4) Uani 1 1 d .
O11 O 1.3220(8) 0.3535(9) 0.2958(7) 0.039(3) Uani 1 1 d .
O12 O 1.2035(9) 0.2236(9) 0.2911(6) 0.035(3) Uani 1 1 d .
O13 O 1.4612(9) 0.0001(10) 0.3024(7) 0.046(3) Uani 1 1 d .
O14 O 1.2249(9) -0.0075(10) 0.2376(7) 0.039(3) Uani 1 1 d .
O15 O 1.1748(9) 0.3221(9) 0.0343(7) 0.039(3) Uani 1 1 d .
O16 O 1.1024(10) 0.2016(11) -0.0219(7) 0.049(3) Uani 1 1 d .
O17 O 1.0883(9) 0.4415(10) 0.2435(7) 0.048(3) Uani 1 1 d .
O18 O 1.3677(11) 0.2591(13) 0.4411(9) 0.060(4) Uani 1 1 d .
O19 O 1.3498(10) 0.4250(10) 0.1017(8) 0.052(4) Uani 1 1 d .
O20 O 1.0921(9) 0.0988(11) 0.1213(7) 0.047(3) Uani 1 1 d .
O21 O 1.2620(9) 0.1263(10) 0.0851(7) 0.041(3) Uani 1 1 d .
O22 O 1.1037(9) 0.0750(10) 0.3101(8) 0.046(3) Uani 1 1 d .
O23 O 0.9699(9) 0.1826(10) 0.2002(7) 0.044(3) Uani 1 1 d .
O24 O 1.2334(8) 0.3313(9) 0.1727(7) 0.039(3) Uani 1 1 d .
O25 O 1.4417(9) 0.2720(9) 0.2185(7) 0.041(3) Uani 1 1 d .
O26 O 1.4286(11) 0.4712(11) 0.2125(8) 0.055(4) Uani 1 1 d .
O27 O 1.2696(11) 0.1308(10) 0.4251(7) 0.049(3) Uani 1 1 d .
O28 O 1.0225(9) 0.4274(10) 0.1286(8) 0.047(3) Uani 1 1 d .
O29 O 1.2271(9) 0.5080(10) 0.1776(7) 0.044(3) Uani 1 1 d .
O30 O 0.9927(9) 0.3166(10) 0.2527(7) 0.045(3) Uani 1 1 d .
O31 O 1.4954(10) 0.1059(11) 0.1780(8) 0.052(3) Uani 1 1 d .
O32 O 1.3627(9) 0.2473(11) 0.0771(7) 0.049(3) Uani 1 1 d .
O33 O 1.1781(10) 0.3300(11) 0.3741(8) 0.052(3) Uani 1 1 d .
O34 O 1.3917(9) -0.1642(10) 0.3191(7) 0.043(3) Uani 1 1 d .
O35 O 1.3962(9) -0.0199(10) 0.1867(7) 0.045(3) Uani 1 1 d .
O36 O 0.8458(10) 0.3862(12) 0.1408(9) 0.061(4) Uani 1 1 d .
O37 O 1.4544(10) 0.0653(11) 0.0551(10) 0.060(4) Uani 1 1 d .
O38 O 1.2975(11) 0.4353(11) -0.0360(8) 0.057(4) Uani 1 1 d .
O39 O 1.0301(11) 0.6178(11) 0.1218(9) 0.065(4) Uani 1 1 d .
O40 O 1.0370(10) -0.0307(11) 0.2378(8) 0.054(4) Uani 1 1 d .

loop_
_atom_site_aniso_label
_atom_site_aniso_U_11
_atom_site_aniso_U_22
_atom_site_aniso_U_33
_atom_site_aniso_U_23
_atom_site_aniso_U_13
_atom_site_aniso_U_12
W1 0.0449(4) 0.0346(4) 0.0548(5) -0.0222(4) 0.0189(3) -0.0148(3)
W2 0.0465(4) 0.0348(4) 0.0457(4) -0.0159(3) 0.0173(3) -0.0187(3)
W3 0.0362(4) 0.0334(4) 0.0530(4) -0.0156(3) 0.0081(3) -0.0119(3)
W4 0.0414(4) 0.0350(4) 0.0509(4) -0.0159(3) 0.0115(3) -0.0194(3)
W5 0.0419(4) 0.0405(4) 0.0457(4) -0.0171(3) 0.0103(3) -0.0168(3)
W6 0.0419(4) 0.0313(4) 0.0560(5) -0.0136(4) 0.0115(3) -0.0183(3)
W7 0.0348(4) 0.0380(4) 0.0571(5) -0.0181(4) 0.0124(3) -0.0135(3)
W8 0.0409(4) 0.0294(4) 0.0500(4) -0.0164(3) 0.0115(3) -0.0125(3)
W9 0.0460(4) 0.0386(5) 0.0483(4) -0.0093(4) 0.0134(3) -0.0196(3)
W10 0.0393(4) 0.0413(5) 0.0490(4) -0.0193(4) 0.0146(3) -0.0120(3)
W11 0.0474(4) 0.0392(4) 0.0485(4) -0.0202(4) 0.0126(3) -0.0204(3)
W12 0.0406(4) 0.0295(4) 0.0625(5) -0.0109(4) 0.0128(4) -0.0123(3)
Ag1 0.0753(11) 0.0400(9) 0.0689(10) -0.0167(8) -0.0014(9) -0.0210(8)
Ag2 0.0841(16) 0.154(3) 0.0732(14) -0.0289(16) 0.0124(12) -0.0085(17)
Ag3 0.0483(8) 0.0374(8) 0.0519(8) -0.0149(7) 0.0036(7) -0.0103(6)
Ag4 0.1108(17) 0.0803(15) 0.0809(14) -0.0427(12) 0.0461(12) -0.0446(13)
Ag5 0.0783(11) 0.0546(11) 0.0656(10) -0.0149(9) -0.0019(9) -0.0360(9)
Ag6 0.0623(10) 0.0498(10) 0.0673(10) -0.0297(8) -0.0033(8) -0.0061(8)
Ag7 0.0628(9) 0.0380(8) 0.0483(8) -0.0120(7) 0.0008(7) -0.0078(7)
Ag8 0.0564(9) 0.0498(9) 0.0471(8) -0.0226(7) 0.0046(7) -0.0091(7)
Ag9 0.072(3) 0.053(3) 0.085(4) -0.041(3) 0.006(3) -0.017(3)
Ag9' 0.069(8) 0.039(7) 0.030(5) -0.016(5) 0.012(5) 0.010(6)
P1 0.034(2) 0.028(2) 0.043(3) -0.015(2) 0.0106(19) -0.0110(19)
C1 0.054(11) 0.038(11) 0.056(11) -0.020(9) 0.012(9) -0.019(9)
C2 0.052(11) 0.041(11) 0.056(11) -0.028(9) 0.015(9) -0.022(9)
C3 0.046(10) 0.056(13) 0.042(10) -0.014(9) 0.020(8) -0.018(9)
C4 0.063(13) 0.050(13) 0.068(14) -0.027(11) 0.012(11) -0.027(11)
C5 0.069(15) 0.070(17) 0.098(19) -0.048(15) -0.019(14) -0.019(13)
C6 0.059(16) 0.13(3) 0.13(3) -0.08(2) 0.000(17) 0.002(17)
C7 0.057(13) 0.073(17) 0.081(16) -0.038(14) -0.014(12) -0.007(12)
C8 0.042(9) 0.041(11) 0.055(11) -0.029(9) 0.024(8) -0.022(8)
C9 0.040(9) 0.028(9) 0.039(9) -0.010(7) 0.012(7) -0.021(7)
C10 0.044(10) 0.045(12) 0.051(11) -0.008(9) 0.011(9) -0.013(9)
C11 0.046(10) 0.052(13) 0.055(12) -0.015(10) 0.009(9) -0.020(9)
C12 0.047(11) 0.054(14) 0.094(17) -0.047(13) 0.031(11) -0.017(10)
C13 0.090(17) 0.041(12) 0.056(12) -0.027(10) 0.019(12) -0.027(12)
C14 0.048(11) 0.040(11) 0.056(12) -0.014(10) 0.008(9) -0.008(9)
C15 0.050(10) 0.040(11) 0.050(11) -0.018(9) 0.023(9) -0.020(9)
C16 0.070(14) 0.050(13) 0.060(12) -0.030(11) 0.028(10) -0.035(11)
C17 0.047(11) 0.072(16) 0.070(14) -0.037(12) 0.026(10) -0.038(11)
C18 0.064(14) 0.074(17) 0.076(16) -0.041(14) 0.024(12) -0.037(13)
C19 0.12(2) 0.11(3) 0.085(19) -0.058(19) 0.038(18) -0.08(2)
C20 0.090(19) 0.08(2) 0.046(13) -0.007(13) 0.020(13) -0.016(16)
C21 0.11(2) 0.071(19) 0.068(17) -0.017(15) 0.013(16) -0.030(17)
C22 0.034(8) 0.031(9) 0.049(10) -0.019(8) 0.009(8) -0.012(7)
C23 0.046(10) 0.035(11) 0.054(11) -0.017(9) 0.009(9) -0.008(8)
C24 0.080(15) 0.051(14) 0.057(13) -0.029(11) 0.011(11) -0.012(12)
C25 0.092(18) 0.039(13) 0.081(17) -0.018(12) 0.028(14) -0.029(12)
C26 0.077(16) 0.044(13) 0.098(19) -0.035(14) 0.011(14) -0.021(12)
C27 0.041(11) 0.059(15) 0.097(18) -0.052(14) 0.015(11) -0.002(10)
C28 0.070(14) 0.047(13) 0.067(13) -0.029(11) 0.010(11) -0.031(11)
C29 0.049(10) 0.031(10) 0.054(11) -0.019(9) 0.014(9) -0.020(8)
C30 0.036(9) 0.054(12) 0.060(12) -0.029(10) 0.000(8) -0.015(9)
C31 0.071(13) 0.051(13) 0.055(12) -0.025(10) 0.023(10) -0.040(11)
C32 0.073(16) 0.10(2) 0.085(19) -0.042(17) 0.021(14) -0.045(16)
C33 0.059(14) 0.12(2) 0.068(16) -0.072(18) 0.022(12) -0.028(15)
C34 0.083(17) 0.09(2) 0.029(10) -0.004(12) 0.020(11) 0.004(15)
C35 0.067(13) 0.046(13) 0.054(12) -0.019(10) 0.018(10) -0.019(10)
C36 0.064(7) 0.075(9) 0.053(7) -0.015(7) 0.007(6) -0.041(7)
C38 0.060(8) 0.071(9) 0.052(8) -0.016(7) 0.008(7) -0.045(8)
C40 0.063(7) 0.074(9) 0.053(7) -0.015(7) 0.008(6) -0.042(7)
C41 0.062(8) 0.073(9) 0.053(8) -0.015(7) 0.009(7) -0.043(8)
C42 0.064(8) 0.074(9) 0.054(8) -0.014(7) 0.008(7) -0.041(8)
C43 0.064(7) 0.075(9) 0.053(7) -0.015(6) 0.007(6) -0.041(7)
C44 0.065(7) 0.076(9) 0.053(7) -0.016(6) 0.007(6) -0.040(7)
N1 0.054(10) 0.065(12) 0.047(9) -0.035(9) 0.022(7) -0.029(9)
N2 0.046(9) 0.057(11) 0.046(9) -0.020(8) -0.001(8) -0.012(8)
N3 0.048(9) 0.044(10) 0.042(9) -0.016(8) 0.015(7) -0.003(7)
N4 0.059(10) 0.026(8) 0.041(8) -0.013(7) 0.005(7) -0.013(7)
N5 0.043(8) 0.032(8) 0.043(8) -0.014(7) 0.005(7) -0.011(7)
N6 0.046(8) 0.052(10) 0.042(8) -0.016(8) 0.003(7) -0.031(8)
N7 0.038(8) 0.026(8) 0.054(9) -0.004(7) 0.005(7) -0.001(6)
N8 0.045(8) 0.032(8) 0.042(8) -0.015(7) 0.003(6) -0.015(7)
N9 0.063(11) 0.037(10) 0.077(13) -0.029(9) 0.005(9) -0.017(8)
N10 0.069(12) 0.060(13) 0.085(14) -0.041(11) 0.002(11) -0.028(10)
N11 0.067(11) 0.039(10) 0.084(13) -0.036(10) 0.021(10) -0.023(9)
N12 0.070(11) 0.050(11) 0.060(10) -0.021(9) 0.017(9) -0.043(9)
N13 0.046(9) 0.046(10) 0.043(8) -0.012(8) 0.003(7) -0.020(8)
N14 0.041(8) 0.038(9) 0.051(9) -0.016(8) 0.012(7) -0.012(7)
N15 0.046(8) 0.040(9) 0.042(8) -0.015(7) 0.011(7) -0.006(7)
N16 0.032(7) 0.034(8) 0.043(8) -0.006(7) 0.000(6) -0.020(6)
N17 0.047(9) 0.038(9) 0.053(10) -0.014(8) -0.005(7) -0.008(7)
N18 0.055(9) 0.035(9) 0.044(9) -0.015(7) -0.002(7) -0.009(7)
N19 0.054(9) 0.029(9) 0.067(11) -0.022(8) 0.004(8) -0.004(7)
N20 0.055(9) 0.030(8) 0.040(8) -0.020(7) 0.008(7) -0.011(7)
N23 0.067(7) 0.077(9) 0.053(7) -0.015(6) 0.007(6) -0.038(7)
N22 0.064(7) 0.075(9) 0.053(7) -0.016(6) 0.007(6) -0.041(7)
N21 0.065(7) 0.075(9) 0.053(7) -0.015(6) 0.007(6) -0.041(7)
O1 0.036(6) 0.022(6) 0.052(7) -0.015(6) 0.004(5) 0.009(5)
O2 0.053(7) 0.020(6) 0.046(7) -0.008(5) -0.001(6) -0.005(5)
O3 0.048(7) 0.023(6) 0.042(6) -0.018(5) 0.023(5) -0.015(5)
O4 0.047(7) 0.027(7) 0.055(8) -0.008(6) 0.007(6) -0.012(5)
O5 0.062(9) 0.055(9) 0.061(9) -0.022(7) 0.024(7) -0.030(7)
O6 0.047(7) 0.021(6) 0.049(7) -0.004(5) 0.002(6) -0.017(5)
O7 0.037(6) 0.038(7) 0.038(6) -0.015(5) 0.006(5) -0.013(5)
O8 0.083(10) 0.043(8) 0.044(7) -0.021(6) 0.013(7) -0.033(8)
O9 0.052(7) 0.037(7) 0.057(8) -0.013(6) 0.014(6) -0.025(6)
O10 0.037(7) 0.058(9) 0.070(9) -0.023(8) 0.010(6) -0.026(6)
O11 0.034(6) 0.033(7) 0.056(7) -0.018(6) 0.006(5) -0.017(5)
O12 0.043(6) 0.033(7) 0.032(6) -0.013(5) 0.011(5) -0.016(5)
O13 0.046(7) 0.044(8) 0.053(8) -0.029(6) 0.016(6) -0.008(6)
O14 0.038(6) 0.041(7) 0.049(7) -0.022(6) 0.010(5) -0.021(6)
O15 0.039(6) 0.033(7) 0.045(7) -0.011(6) 0.009(5) -0.016(5)
O16 0.055(8) 0.058(9) 0.046(7) -0.026(7) 0.007(6) -0.027(7)
O17 0.040(7) 0.039(8) 0.055(8) -0.009(6) 0.016(6) -0.006(6)
O18 0.061(9) 0.072(11) 0.070(10) -0.041(9) 0.014(7) -0.034(8)
O19 0.046(7) 0.034(7) 0.070(9) -0.001(7) 0.009(7) -0.022(6)
O20 0.046(7) 0.049(8) 0.041(7) -0.007(6) 0.009(6) -0.018(6)
O21 0.038(6) 0.046(8) 0.047(7) -0.020(6) 0.014(5) -0.021(6)
O22 0.037(6) 0.031(7) 0.071(9) -0.014(6) 0.008(6) -0.017(5)
O23 0.033(6) 0.041(7) 0.064(8) -0.021(7) 0.012(6) -0.017(5)
O24 0.038(6) 0.021(6) 0.053(7) -0.009(5) 0.014(5) -0.009(5)
O25 0.037(6) 0.027(6) 0.066(8) -0.024(6) 0.015(6) -0.015(5)
O26 0.062(9) 0.038(8) 0.069(9) -0.017(7) 0.007(7) -0.024(7)
O27 0.067(9) 0.038(7) 0.050(8) -0.013(6) 0.015(6) -0.030(7)
O28 0.034(6) 0.038(7) 0.077(9) -0.017(7) 0.016(6) -0.028(6)
O29 0.048(7) 0.032(7) 0.049(7) -0.006(6) 0.016(6) -0.017(6)
O30 0.048(7) 0.043(8) 0.047(7) -0.016(6) 0.016(6) -0.019(6)
O31 0.046(7) 0.039(8) 0.076(10) -0.027(7) 0.022(7) -0.014(6)
O32 0.040(7) 0.060(9) 0.052(8) -0.021(7) 0.006(6) -0.021(6)
O33 0.051(8) 0.054(9) 0.065(9) -0.029(7) 0.016(7) -0.027(7)
O34 0.045(7) 0.041(8) 0.048(7) -0.022(6) 0.018(6) -0.016(6)
O35 0.040(7) 0.045(8) 0.057(8) -0.023(7) 0.016(6) -0.018(6)
O36 0.041(7) 0.058(10) 0.073(10) -0.021(8) 0.016(7) -0.004(7)
O37 0.045(8) 0.041(8) 0.098(12) -0.029(8) 0.021(8) -0.014(6)
O38 0.063(9) 0.043(8) 0.062(9) -0.008(7) 0.024(7) -0.021(7)
O39 0.053(8) 0.037(8) 0.086(11) -0.004(8) 0.018(8) -0.006(7)
O40 0.056(8) 0.039(8) 0.074(10) -0.025(7) 0.007(7) -0.021(7)

loop_
_atom_type_symbol
_atom_type_description
_atom_type_scat_dispersion_real
_atom_type_scat_dispersion_imag
_atom_type_scat_source
C C 0.0033 0.0016 'International Tables Vol C Tables 4.2.6.8 and 6.1.1.4'
H H 0.0000 0.0000 'International Tables Vol C Tables 4.2.6.8 and 6.1.1.4'
N N 0.0061 0.0033 'International Tables Vol C Tables 4.2.6.8 and 6.1.1.4'
O O 0.0106 0.0060 'International Tables Vol C Tables 4.2.6.8 and 6.1.1.4'
P P 0.1023 0.0942 'International Tables Vol C Tables 4.2.6.8 and 6.1.1.4'
Ag Ag -0.8971 1.1015 'International Tables Vol C Tables 4.2.6.8 and 6.1.1.4'
W W -0.8490 6.8722 'International Tables Vol C Tables 4.2.6.8 and 6.1.1.4'

loop_
_geom_angle_atom_site_label_1
_geom_angle_atom_site_label_2
_geom_angle_atom_site_label_3
_geom_angle
_geom_angle_site_symmetry_1
_geom_angle_site_symmetry_3
O8 W1 O17 104.1(6) . .
O8 W1 O30 103.3(6) . .
O17 W1 O30 86.1(6) . .
O8 W1 O33 102.7(7) . .
O17 W1 O33 89.1(6) . .
O30 W1 O33 153.9(6) . .
O8 W1 O3 99.9(6) . .
O17 W1 O3 156.0(5) . .
O30 W1 O3 87.9(5) . .
O33 W1 O3 86.2(6) . .
O8 W1 O12 169.8(5) . .
O17 W1 O12 84.4(5) . .
O30 W1 O12 82.7(5) . .
O33 W1 O12 71.3(5) . .
O3 W1 O12 71.8(4) . .
O5 W2 O22 102.4(6) . .
O5 W2 O6 101.9(6) . .
O22 W2 O6 85.4(5) . .
O5 W2 O3 101.9(6) . .
O22 W2 O3 91.1(5) . .
O6 W2 O3 156.2(5) . .
O5 W2 O27 101.2(6) . .
O22 W2 O27 156.2(6) . .
O6 W2 O27 86.5(6) . .
O3 W2 O27 87.4(6) . .
O5 W2 O12 172.7(6) . .
O22 W2 O12 83.9(5) . .
O6 W2 O12 82.3(5) . .
O3 W2 O12 73.9(4) . .
O27 W2 O12 72.9(5) . .
O10 W3 O31 101.0(7) . .
O10 W3 O25 102.6(6) . .
O31 W3 O25 92.0(6) . .
O10 W3 O13 102.2(6) . .
O31 W3 O13 86.3(6) . .
O25 W3 O13 155.0(5) . .
O10 W3 O2 103.2(6) . .
O31 W3 O2 155.6(5) . .
O25 W3 O2 86.3(5) . .
O13 W3 O2 85.1(5) . .
O10 W3 O1 170.6(6) . .
O31 W3 O1 73.3(5) . .
O25 W3 O1 85.3(5) . .
O13 W3 O1 70.3(5) . .
O2 W3 O1 82.3(5) . .
O40 W4 O20 102.2(7) . .
O40 W4 O22 103.0(7) . .
O20 W4 O22 154.7(6) . .
O40 W4 O14 102.7(6) . .
O20 W4 O14 90.4(5) . .
O22 W4 O14 83.5(5) . .
O40 W4 O23 102.4(6) . .
O20 W4 O23 88.2(6) . .
O22 W4 O23 87.0(6) . .
O14 W4 O23 154.6(5) . .
O40 W4 O7 172.1(6) . .
O20 W4 O7 72.2(5) . .
O22 W4 O7 82.7(5) . .
O14 W4 O7 83.2(5) . .
O23 W4 O7 72.2(4) . .
O16 W5 O4 103.2(6) . .
O16 W5 O15 103.1(6) . .
O4 W5 O15 91.1(5) . .
O16 W5 O20 101.1(6) . .
O4 W5 O20 85.6(6) . .
O15 W5 O20 155.7(6) . .
O16 W5 O21 101.9(6) . .
O4 W5 O21 154.8(6) . .
O15 W5 O21 85.6(5) . .
O20 W5 O21 87.2(5) . .
O16 W5 O7 171.2(5) . .
O4 W5 O7 71.9(5) . .
O15 W5 O7 84.5(5) . .
O20 W5 O7 71.5(5) . .
O21 W5 O7 82.8(5) . .
O26 W6 O29 102.6(6) . .
O26 W6 O19 103.2(6) . .
O29 W6 O19 87.1(6) . .
O26 W6 O11 100.6(6) . .
O29 W6 O11 90.1(5) . .
O19 W6 O11 156.1(5) . .
O26 W6 O25 102.0(6) . .
O29 W6 O25 155.4(5) . .
O19 W6 O25 87.8(6) . .
O11 W6 O25 85.0(6) . .
O26 W6 O24 174.1(6) . .
O29 W6 O24 72.9(5) . .
O19 W6 O24 73.0(5) . .
O11 W6 O24 83.5(4) . .
O25 W6 O24 82.6(4) . .
O36 W7 O28 101.3(7) . .
O36 W7 O4 105.0(7) . .
O28 W7 O4 88.3(6) . .
O36 W7 O30 100.6(7) . .
O28 W7 O30 86.2(6) . .
O4 W7 O30 154.4(5) . .
O36 W7 O23 102.8(7) . .
O28 W7 O23 155.6(5) . .
O4 W7 O23 88.6(6) . .
O30 W7 O23 86.2(6) . .
O36 W7 O7 175.1(7) . .
O28 W7 O7 82.9(5) . .
O4 W7 O7 72.5(5) . .
O30 W7 O7 82.1(5) . .
O23 W7 O7 73.1(5) . .
O34 W8 O14 102.7(6) . .
O34 W8 O13 102.8(6) . .
O14 W8 O13 154.4(6) . .
O34 W8 O6 101.5(5) . .
O14 W8 O6 85.3(5) . .
O13 W8 O6 88.1(5) . .
O34 W8 O35 102.4(6) . .
O14 W8 O35 88.3(5) . .
O13 W8 O35 87.8(6) . .
O6 W8 O35 156.1(5) . .
O34 W8 O1 172.8(5) . .
O14 W8 O1 83.3(5) . .
O13 W8 O1 71.3(5) . .
O6 W8 O1 82.8(5) . .
O35 W8 O1 73.6(5) . .
O38 W9 O9 104.6(7) . .
O38 W9 O19 100.4(7) . .
O9 W9 O19 86.3(6) . .
O38 W9 O15 102.9(7) . .
O9 W9 O15 87.3(5) . .
O19 W9 O15 156.6(6) . .
O38 W9 O32 100.6(7) . .
O9 W9 O32 154.8(6) . .
O19 W9 O32 91.6(6) . .
O15 W9 O32 84.7(5) . .
O38 W9 O24 172.1(6) . .
O9 W9 O24 71.5(5) . .
O19 W9 O24 72.7(5) . .
O15 W9 O24 84.0(5) . .
O32 W9 O24 83.8(5) . .
O37 W10 O32 103.4(7) . .
O37 W10 O21 102.6(7) . .
O32 W10 O21 87.6(6) . .
O37 W10 O35 100.8(7) . .
O32 W10 O35 155.7(6) . .
O21 W10 O35 89.0(5) . .
O37 W10 O31 102.3(7) . .
O32 W10 O31 87.1(6) . .
O21 W10 O31 155.0(6) . .
O35 W10 O31 85.9(6) . .
O37 W10 O1 170.6(6) . .
O32 W10 O1 83.7(5) . .
O21 W10 O1 83.5(5) . .
O35 W10 O1 72.0(5) . .
O31 W10 O1 71.7(5) . .
O18 W11 O11 101.6(7) . .
O18 W11 O33 101.6(7) . .
O11 W11 O33 88.2(6) . .
O18 W11 O2 102.8(7) . .
O11 W11 O2 86.3(5) . .
O33 W11 O2 155.7(6) . .
O18 W11 O27 100.7(7) . .
O11 W11 O27 157.7(5) . .
O33 W11 O27 87.9(6) . .
O2 W11 O27 88.3(6) . .
O18 W11 O12 170.6(6) . .
O11 W11 O12 85.5(4) . .
O33 W11 O12 72.3(5) . .
O2 W11 O12 83.6(5) . .
O27 W11 O12 72.4(5) . .
O39 W12 O9 104.1(7) . .
O39 W12 O28 102.7(7) . .
O9 W12 O28 88.9(6) . .
O39 W12 O17 102.3(7) . .
O9 W12 O17 153.5(6) . .
O28 W12 O17 84.9(6) . .
O39 W12 O29 102.1(7) . .
O9 W12 O29 87.9(6) . .
O28 W12 O29 155.0(6) . .
O17 W12 O29 87.0(5) . .
O39 W12 O24 172.7(6) . .
O9 W12 O24 71.7(5) . .
O28 W12 O24 83.4(5) . .
O17 W12 O24 82.0(5) . .
O29 W12 O24 72.1(5) . .
N12 Ag1 N20 120.3(6) . 2_866
N12 Ag1 N2 106.4(7) . 2_866
N20 Ag1 N2 110.5(6) 2_866 2_866
N12 Ag1 N23 109.9(7) . .
N20 Ag1 N23 103.7(6) 2_866 .
N2 Ag1 N23 105.0(6) 2_866 .
N12 Ag1 Ag4 103.0(5) . .
N20 Ag1 Ag4 135.9(4) 2_866 .
N2 Ag1 Ag4 60.2(4) 2_866 .
N23 Ag1 Ag4 49.1(4) . .
C36 Ag2 N11 137.3(16) . .
C36 Ag2 C42 37.0(19) . .
N11 Ag2 C42 172.4(12) . .
C36 Ag2 N21 32.9(17) . .
N11 Ag2 N21 107.6(11) . .
C42 Ag2 N21 68.2(17) . .
C36 Ag2 O18 110.1(13) . .
N11 Ag2 O18 85.7(6) . .
C42 Ag2 O18 101.1(12) . .
N21 Ag2 O18 98.9(10) . .
C36 Ag2 Ag9' 159.3(15) . .
N11 Ag2 Ag9' 63.3(5) . .
C42 Ag2 Ag9' 122.3(13) . .
N21 Ag2 Ag9' 163.9(10) . .
O18 Ag2 Ag9' 68.1(4) . .
N16 Ag3 N17 142.0(6) . 2_956
N16 Ag3 N15 116.6(6) . 2_956
N17 Ag3 N15 100.7(6) 2_956 2_956
N1 Ag4 O34 86.6(6) 2_866 2_856
N1 Ag4 N23 121.6(7) 2_866 .
O34 Ag4 N23 102.3(6) 2_856 .
N1 Ag4 C33 114.4(7) 2_866 .
O34 Ag4 C33 126.4(8) 2_856 .
N23 Ag4 C33 105.6(8) . .
N1 Ag4 C34 126.1(7) 2_866 .
O34 Ag4 C34 97.4(9) 2_856 .
N23 Ag4 C34 110.0(7) . .
C33 Ag4 C34 29.9(10) . .
N1 Ag4 Ag1 71.7(4) 2_866 .
O34 Ag4 Ag1 82.9(3) 2_856 .
N23 Ag4 Ag1 53.1(5) . .
C33 Ag4 Ag1 149.3(8) . .
C34 Ag4 Ag1 162.3(5) . .
N9 Ag5 N13 104.1(6) 2_856 .
N9 Ag5 C11 131.3(7) 2_856 .
N13 Ag5 C11 113.0(6) . .
N9 Ag5 C10 155.0(7) 2_856 .
N13 Ag5 C10 100.9(6) . .
C11 Ag5 C10 33.0(7) . .
N3 Ag6 N7 96.1(6) . .
N3 Ag6 N19 108.4(6) . .
N7 Ag6 N19 107.3(6) . .
N8 Ag7 N14 141.2(6) . .
N8 Ag7 N18 120.8(5) . .
N14 Ag7 N18 96.7(6) . .
N5 Ag8 N4 137.7(6) 2_865 .
N5 Ag8 N6 117.6(5) 2_865 .
N4 Ag8 N6 101.9(5) . .
Ag9' Ag9 N10 83.4(10) . .
Ag9 Ag9' N10 70.8(8) . .
Ag9 Ag9' O27 79.2(9) . .
N10 Ag9' O27 112.2(7) . .
Ag9 Ag9' Ag2 135.0(9) . .
N10 Ag9' Ag2 68.4(7) . .
O27 Ag9' Ag2 99.4(5) . .
O24 P1 O7 109.8(7) . .
O24 P1 O1 110.5(7) . .
O7 P1 O1 110.7(7) . .
O24 P1 O12 110.4(7) . .
O7 P1 O12 108.2(7) . .
O1 P1 O12 107.3(7) . .
N4 C1 N1 108.8(17) . .
N4 C1 C2 127.4(19) . .
N1 C1 C2 123.7(19) . .
C7 C2 C1 123.3(18) . .
C7 C2 C3 116.7(19) . .
C1 C2 C3 119.9(19) . .
C4 C3 C2 120(2) . .
C4 C3 H3 120.0 . .
C2 C3 H3 120.0 . .
C5 C4 C3 122(2) . .
C5 C4 H4 119.2 . .
C3 C4 H4 119.2 . .
C4 C5 C6 120(2) . .
C4 C5 H5 120.0 . .
C6 C5 H5 120.0 . .
C7 C6 C5 120(3) . .
C7 C6 H6 120.2 . .
C5 C6 H6 120.2 . .
C6 C7 C2 122(3) . .
C6 C7 H7 119.1 . .
C2 C7 H7 119.1 . .
N5 C8 N8 110.1(17) . .
N5 C8 C9 125.6(17) . .
N8 C8 C9 124.2(17) . .
C14 C9 C10 122.7(19) . .
C14 C9 C8 120.4(17) . .
C10 C9 C8 116.9(16) . .
C11 C10 C9 115.5(19) . .
C11 C10 Ag5 71.3(12) . .
C9 C10 Ag5 104.4(12) . .
C11 C10 H10 122.2 . .
C9 C10 H10 122.2 . .
Ag5 C10 H10 93.8 . .
C12 C11 C10 122(2) . .
C12 C11 Ag5 108.5(15) . .
C10 C11 Ag5 75.6(13) . .
C12 C11 H11 114.6 . .
C10 C11 H11 114.6 . .
Ag5 C11 H11 114.6 . .
C11 C12 C13 120(2) . .
C11 C12 H12 119.9 . .
C13 C12 H12 119.9 . .
C12 C13 C14 117(2) . .
C12 C13 H13 121.4 . .
C14 C13 H13 121.4 . .
C9 C14 C13 122(2) . .
C9 C14 H14 119.0 . .
C13 C14 H14 119.0 . .
N9 C15 N12 111.7(19) . .
N9 C15 C16 128.0(18) . .
N12 C15 C16 120.2(18) . .
C17 C16 C21 115(2) . .
C17 C16 C15 122(2) . .
C21 C16 C15 123(2) . .
C18 C17 C16 128(3) . .
C18 C17 H17 116.0 . .
C16 C17 H17 116.0 . .
C17 C18 C19 113(3) . .
C17 C18 H18 123.6 . .
C19 C18 H18 123.6 . .
C20 C19 C18 124(3) . .
C20 C19 H19 117.8 . .
C18 C19 H19 117.8 . .
C19 C20 C21 116(3) . .
C19 C20 H20 121.9 . .
C21 C20 H20 121.9 . .
C20 C21 C16 123(3) . .
C20 C21 H21 118.3 . .
C16 C21 H21 118.3 . .
N13 C22 N16 111.0(16) . .
N13 C22 C23 123.6(16) . .
N16 C22 C23 125.2(16) . .
C28 C23 C24 122(2) . .
C28 C23 C22 120.5(19) . .
C24 C23 C22 117.4(18) . .
C23 C24 C25 116(2) . .
C23 C24 H24 122.1 . .
C25 C24 H24 122.1 . .
C26 C25 C24 123(2) . .
C26 C25 H25 118.3 . .
C24 C25 H25 118.3 . .
C25 C26 C27 116(2) . .
C25 C26 H26 121.9 . .
C27 C26 H26 121.9 . .
C26 C27 C28 124(2) . .
C26 C27 H27 117.8 . .
C28 C27 H27 117.8 . .
C23 C28 C27 118(2) . .
C23 C28 H28 121.1 . .
C27 C28 H28 121.1 . .
N20 C29 N17 109.0(17) . .
N20 C29 C30 124.7(18) . .
N17 C29 C30 126.2(18) . .
C35 C30 C31 118(2) . .
C35 C30 C29 119.9(19) . .
C31 C30 C29 122(2) . .
C32 C31 C30 120(2) . .
C32 C31 H31 119.8 . .
C30 C31 H31 119.8 . .
C31 C32 C33 127(3) . .
C31 C32 H32 116.3 . .
C33 C32 H32 116.3 . .
C34 C33 C32 113(2) . .
C34 C33 Ag4 75.2(18) . .
C32 C33 Ag4 105.1(16) . .
C34 C33 H33 123.3 . .
C32 C33 H33 123.3 . .
Ag4 C33 H33 89.7 . .
C33 C34 C35 125(2) . .
C33 C34 Ag4 74.9(16) . .
C35 C34 Ag4 106.0(17) . .
C33 C34 H34 117.3 . .
C35 C34 H34 117.3 . .
Ag4 C34 H34 89.1 . .
C30 C35 C34 116(2) . .
C30 C35 H35 122.2 . .
C34 C35 H35 122.2 . .
C43 C36 N21 40(3) . .
C43 C36 C42 120(5) . .
N21 C36 C42 153(4) . .
C43 C36 N22 5(3) . .
N21 C36 N22 40(3) . .
C42 C36 N22 122(4) . .
C43 C36 Ag2 101(3) . .
N21 C36 Ag2 87(3) . .
C42 C36 Ag2 79(3) . .
N22 C36 Ag2 106(2) . .
C43 C36 H36 117.9 . .
N21 C36 H36 91.5 . .
C42 C36 H36 115.3 . .
N22 C36 H36 113.7 . .
Ag2 C36 H36 114.2 . .
C41 C38 C40 117(4) . .
C41 C38 H38 121.6 . .
C40 C38 H38 121.6 . .
C38 C40 N22 143(5) . .
C38 C40 C43 121(5) . .
N22 C40 C43 23(3) . .
C38 C40 H40 116.8 . .
N22 C40 H40 99.8 . .
C43 C40 H40 120.9 . .
C42 C41 C38 123(5) . .
C42 C41 H41 119.7 . .
C38 C41 H41 115.1 . .
C41 C42 C36 121(5) . .
C41 C42 Ag2 110(3) . .
C36 C42 Ag2 64(3) . .
C41 C42 H42 116.6 . .
C36 C42 H42 116.6 . .
Ag2 C42 H42 116.6 . .
N22 C43 N21 109(10) . .
N22 C43 C36 164(10) . .
N21 C43 C36 70(5) . .
N22 C43 C44 44(8) . .
N21 C43 C44 66(5) . .
C36 C43 C44 128(5) . .
N22 C43 C40 71(9) . .
N21 C43 C40 160(6) . .
C36 C43 C40 116(5) . .
C44 C43 C40 114(4) . .
N22 C44 N23 111(5) . 2_866
N22 C44 C44 170(8) . 2_866
N23 C44 C44 77(6) 2_866 2_866
N22 C44 N21 59(4) . .
N23 C44 N21 170(5) 2_866 .
C44 C44 N21 113(6) 2_866 .
N22 C44 C43 22(3) . .
N23 C44 C43 133(5) 2_866 .
C44 C44 C43 149(7) 2_866 .
N21 C44 C43 38(3) . .
N22 C44 N23 124(5) . .
N23 C44 N23 124(5) 2_866 .
C44 C44 N23 48(3) 2_866 .
N21 C44 N23 65(3) . .
C43 C44 N23 102(4) . .
N2 N1 C1 102.7(16) . .
N2 N1 Ag4 105.2(12) . 2_866
C1 N1 Ag4 147.7(14) . 2_866
N3 N2 N1 113.6(15) . .
N3 N2 Ag1 125.6(13) . 2_866
N1 N2 Ag1 120.8(12) . 2_866
N2 N3 N4 108.3(16) . .
N2 N3 Ag6 118.6(13) . .
N4 N3 Ag6 127.7(13) . .
C1 N4 N3 106.5(16) . .
C1 N4 Ag8 128.3(13) . .
N3 N4 Ag8 121.0(12) . .
C8 N5 N6 105.3(15) . .
C8 N5 Ag8 138.9(13) . 2_865
N6 N5 Ag8 115.7(11) . 2_865
N7 N6 N5 110.3(16) . .
N7 N6 Ag8 122.3(12) . .
N5 N6 Ag8 126.6(11) . .
N6 N7 N8 107.3(16) . .
N6 N7 Ag6 124.1(12) . .
N8 N7 Ag6 122.6(11) . .
N7 N8 C8 106.8(15) . .
N7 N8 Ag7 115.4(11) . .
C8 N8 Ag7 137.7(13) . .
C15 N9 N10 104.9(18) . .
C15 N9 Ag5 137.3(16) . 2_856
N10 N9 Ag5 117.5(13) . 2_856
N11 N10 N9 107.0(18) . .
N11 N10 Ag9 125.6(17) . .
N9 N10 Ag9 127.1(15) . .
N11 N10 Ag9' 104.6(16) . .
N9 N10 Ag9' 146.7(16) . .
Ag9 N10 Ag9' 25.8(5) . .
N12 N11 N10 110.2(19) . .
N12 N11 Ag2 120.8(13) . .
N10 N11 Ag2 120.3(15) . .
N11 N12 C15 105.9(16) . .
N11 N12 Ag1 132.2(14) . .
C15 N12 Ag1 121.9(14) . .
C22 N13 N14 105.9(15) . .
C22 N13 Ag5 126.6(13) . .
N14 N13 Ag5 127.5(12) . .
N13 N14 N15 110.9(15) . .
N13 N14 Ag7 120.8(12) . .
N15 N14 Ag7 128.3(13) . .
N14 N15 N16 106.7(15) . .
N14 N15 Ag3 129.2(12) . 2_956
N16 N15 Ag3 120.6(11) . 2_956
N15 N16 C22 105.4(14) . .
N15 N16 Ag3 120.5(11) . .
C22 N16 Ag3 134.1(12) . .
N18 N17 C29 107.5(16) . .
N18 N17 Ag3 119.8(13) . 2_956
C29 N17 Ag3 131.5(13) . 2_956
N17 N18 N19 108.0(16) . .
N17 N18 Ag7 132.7(13) . .
N19 N18 Ag7 112.9(11) . .
N20 N19 N18 109.5(16) . .
N20 N19 Ag6 129.8(12) . .
N18 N19 Ag6 120.7(13) . .
N19 N20 C29 106.0(16) . .
N19 N20 Ag1 115.1(12) . 2_866
C29 N20 Ag1 138.0(13) . 2_866
C44 N23 C44 56(5) 2_866 .
C44 N23 N21 110(3) 2_866 .
C44 N23 N21 55(3) . .
C44 N23 N22 34(3) 2_866 2_866
C44 N23 N22 90(3) . 2_866
N21 N23 N22 144(2) . 2_866
C44 N23 Ag4 136(3) 2_866 .
C44 N23 Ag4 145(3) . .
N21 N23 Ag4 102.9(19) . .
N22 N23 Ag4 110.3(16) 2_866 .
C44 N23 Ag1 114(3) 2_866 .
C44 N23 Ag1 133(2) . .
N21 N23 Ag1 110.5(18) . .
N22 N23 Ag1 89.8(17) 2_866 .
Ag4 N23 Ag1 77.9(5) . .
C43 N22 C44 114(10) . .
C43 N22 N21 44(8) . .
C44 N22 N21 71(4) . .
C43 N22 C40 87(10) . .
C44 N22 C40 159(5) . .
N21 N22 C40 127(5) . .
C43 N22 N23 148(10) . 2_866
C44 N22 N23 34(3) . 2_866
N21 N22 N23 105(4) . 2_866
C40 N22 N23 126(3) . 2_866
C43 N22 C36 11(7) . .
C44 N22 C36 109(4) . .
N21 N22 C36 44(3) . .
C40 N22 C36 92(4) . .
N23 N22 C36 141(3) 2_866 .
C43 N21 N22 27(5) . .
C43 N21 C36 70(5) . .
N22 N21 C36 96(5) . .
C43 N21 C44 76(5) . .
N22 N21 C44 50(3) . .
C36 N21 C44 135(4) . .
C43 N21 N23 134(6) . .
N22 N21 N23 109(4) . .
C36 N21 N23 135(3) . .
C44 N21 N23 60(3) . .
C43 N21 Ag2 97(5) . .
N22 N21 Ag2 118(4) . .
C36 N21 Ag2 60(2) . .
C44 N21 Ag2 155(3) . .
N23 N21 Ag2 128(2) . .
P1 O1 W8 127.2(7) . .
P1 O1 W3 125.8(7) . .
W8 O1 W3 90.4(4) . .
P1 O1 W10 124.2(7) . .
W8 O1 W10 88.9(4) . .
W3 O1 W10 88.7(4) . .
W11 O2 W3 149.8(7) . .
W2 O3 W1 124.5(6) . .
W5 O4 W7 127.3(7) . .
W8 O6 W2 151.4(7) . .
P1 O7 W7 127.6(7) . .
P1 O7 W4 126.2(7) . .
W7 O7 W4 88.9(4) . .
P1 O7 W5 125.2(7) . .
W7 O7 W5 88.2(4) . .
W4 O7 W5 88.2(4) . .
W12 O9 W9 128.3(7) . .
W11 O11 W6 151.9(7) . .
P1 O12 W2 127.5(7) . .
P1 O12 W11 125.0(6) . .
W2 O12 W11 90.3(4) . .
P1 O12 W1 124.0(7) . .
W2 O12 W1 89.8(4) . .
W11 O12 W1 88.8(4) . .
W8 O13 W3 127.6(7) . .
W8 O14 W4 153.0(7) . .
W5 O15 W9 151.5(7) . .
W1 O17 W12 152.4(9) . .
W11 O18 Ag2 158.0(10) . .
W6 O19 W9 126.2(7) . .
W4 O20 W5 128.0(8) . .
W10 O21 W5 150.8(8) . .
W4 O22 W2 153.4(7) . .
W7 O23 W4 125.2(6) . .
P1 O24 W6 127.4(7) . .
P1 O24 W9 125.7(7) . .
W6 O24 W9 88.1(4) . .
P1 O24 W12 126.6(7) . .
W6 O24 W12 88.1(4) . .
W9 O24 W12 88.2(4) . .
W3 O25 W6 151.6(7) . .
W11 O27 W2 124.3(7) . .
W11 O27 Ag9' 103.0(6) . .
W2 O27 Ag9' 132.5(7) . .
W12 O28 W7 152.3(8) . .
W6 O29 W12 126.6(7) . .
W1 O30 W7 151.4(7) . .
W3 O31 W10 126.4(7) . .
W10 O32 W9 150.9(7) . .
W11 O33 W1 127.5(8) . .
W8 O34 Ag4 149.8(7) . 2_856
W8 O35 W10 125.5(7) . .

loop_
_geom_bond_atom_site_label_1
_geom_bond_atom_site_label_2
_geom_bond_distance
_geom_bond_site_symmetry_2
W1 O8 1.644(16) .
W1 O17 1.886(13) .
W1 O30 1.891(13) .
W1 O33 1.907(13) .
W1 O3 1.958(11) .
W1 O12 2.458(12) .
W2 O5 1.725(15) .
W2 O22 1.903(14) .
W2 O6 1.907(13) .
W2 O3 1.915(12) .
W2 O27 1.935(13) .
W2 O12 2.397(11) .
W3 O10 1.715(12) .
W3 O31 1.884(15) .
W3 O25 1.888(12) .
W3 O13 1.926(14) .
W3 O2 1.928(14) .
W3 O1 2.425(12) .
W4 O40 1.685(13) .
W4 O20 1.878(13) .
W4 O22 1.885(15) .
W4 O14 1.929(12) .
W4 O23 1.932(13) .
W4 O7 2.454(12) .
W5 O16 1.694(13) .
W5 O4 1.890(14) .
W5 O15 1.899(12) .
W5 O20 1.921(13) .
W5 O21 1.937(12) .
W5 O7 2.456(12) .
W6 O26 1.734(14) .
W6 O29 1.884(13) .
W6 O19 1.898(16) .
W6 O11 1.913(13) .
W6 O25 1.925(12) .
W6 O24 2.444(12) .
W7 O36 1.693(14) .
W7 O28 1.901(11) .
W7 O4 1.902(15) .
W7 O30 1.911(13) .
W7 O23 1.918(13) .
W7 O7 2.426(12) .
W8 O34 1.707(13) .
W8 O14 1.887(11) .
W8 O13 1.893(13) .
W8 O6 1.894(14) .
W8 O35 1.905(14) .
W8 O1 2.403(12) .
W9 O38 1.719(15) .
W9 O9 1.906(14) .
W9 O19 1.915(14) .
W9 O15 1.924(12) .
W9 O32 1.949(15) .
W9 O24 2.446(13) .
W10 O37 1.667(17) .
W10 O32 1.867(15) .
W10 O21 1.872(11) .
W10 O35 1.923(14) .
W10 O31 1.939(14) .
W10 O1 2.458(13) .
W11 O18 1.670(14) .
W11 O11 1.884(12) .
W11 O33 1.900(15) .
W11 O2 1.904(13) .
W11 O27 1.928(13) .
W11 O12 2.422(11) .
W12 O39 1.681(15) .
W12 O9 1.882(14) .
W12 O28 1.898(11) .
W12 O17 1.924(13) .
W12 O29 1.928(13) .
W12 O24 2.452(12) .
Ag1 N12 2.244(16) .
Ag1 N20 2.278(15) 2_866
Ag1 N2 2.367(15) 2_866
Ag1 N23 2.61(2) .
Ag1 Ag4 3.195(3) .
Ag2 C36 2.13(4) .
Ag2 N11 2.26(2) .
Ag2 C42 2.33(5) .
Ag2 N21 2.46(4) .
Ag2 O18 2.464(15) .
Ag2 Ag9' 3.141(18) .
Ag3 N16 2.189(13) .
Ag3 N17 2.237(16) 2_956
Ag3 N15 2.345(17) 2_956
Ag4 N1 2.219(16) 2_866
Ag4 O34 2.467(13) 2_856
Ag4 N23 2.469(19) .
Ag4 C33 2.51(3) .
Ag4 C34 2.51(3) .
Ag5 N9 2.216(19) 2_856
Ag5 N13 2.311(15) .
Ag5 C11 2.43(2) .
Ag5 C10 2.48(2) .
Ag6 N3 2.314(16) .
Ag6 N7 2.332(17) .
Ag6 N19 2.358(18) .
Ag7 N8 2.233(14) .
Ag7 N14 2.237(16) .
Ag7 N18 2.400(16) .
Ag8 N5 2.221(15) 2_865
Ag8 N4 2.262(15) .
Ag8 N6 2.348(18) .
Ag9 Ag9' 1.010(16) .
Ag9 N10 2.19(2) .
Ag9' N10 2.30(2) .
Ag9' O27 2.922(18) .
P1 O24 1.511(12) .
P1 O7 1.511(12) .
P1 O1 1.537(11) .
P1 O12 1.538(12) .
C1 N4 1.32(3) .
C1 N1 1.36(3) .
C1 C2 1.44(3) .
C2 C7 1.40(3) .
C2 C3 1.44(3) .
C3 C4 1.37(3) .
C3 H3 0.9500 .
C4 C5 1.34(4) .
C4 H4 0.9500 .
C5 C6 1.41(4) .
C5 H5 0.9500 .
C6 C7 1.36(4) .
C6 H6 0.9500 .
C7 H7 0.9500 .
C8 N5 1.28(2) .
C8 N8 1.35(2) .
C8 C9 1.55(3) .
C9 C14 1.29(3) .
C9 C10 1.41(3) .
C10 C11 1.40(3) .
C10 H10 0.9500 .
C11 C12 1.36(3) .
C11 H11 1.0000 .
C12 C13 1.39(3) .
C12 H12 0.9500 .
C13 C14 1.41(3) .
C13 H13 0.9500 .
C14 H14 0.9500 .
C15 N9 1.30(3) .
C15 N12 1.32(2) .
C15 C16 1.50(3) .
C16 C17 1.35(3) .
C16 C21 1.43(4) .
C17 C18 1.32(3) .
C17 H17 0.9500 .
C18 C19 1.48(4) .
C18 H18 0.9500 .
C19 C20 1.33(4) .
C19 H19 0.9500 .
C20 C21 1.37(4) .
C20 H20 0.9500 .
C21 H21 0.9500 .
C22 N13 1.30(2) .
C22 N16 1.36(2) .
C22 C23 1.50(3) .
C23 C28 1.35(3) .
C23 C24 1.40(3) .
C24 C25 1.43(3) .
C24 H24 0.9500 .
C25 C26 1.35(4) .
C25 H25 0.9500 .
C26 C27 1.37(4) .
C26 H26 0.9500 .
C27 C28 1.38(3) .
C27 H27 0.9500 .
C28 H28 0.9500 .
C29 N20 1.33(2) .
C29 N17 1.34(3) .
C29 C30 1.45(3) .
C30 C35 1.41(3) .
C30 C31 1.42(3) .
C31 C32 1.26(3) .
C31 H31 0.9500 .
C32 C33 1.42(4) .
C32 H32 0.9500 .
C33 C34 1.30(4) .
C33 H33 0.9500 .
C34 C35 1.47(3) .
C34 H34 0.9500 .
C35 H35 0.9500 .
C36 C43 1.34(7) .
C36 N21 1.34(7) .
C36 C42 1.43(8) .
C36 N22 1.92(7) .
C36 H36 0.9804 .
C38 C41 1.36(7) .
C38 C40 1.39(7) .
C38 H38 0.9500 .
C40 N22 1.45(7) .
C40 C43 1.54(7) .
C40 H40 0.9600 .
C41 C42 1.36(6) .
C41 H41 0.9302 .
C42 H42 1.0000 .
C43 N22 0.60(6) .
C43 N21 0.92(6) .
C43 C44 1.45(9) .
C44 N22 1.10(7) .
C44 N23 1.10(5) 2_866
C44 C44 1.23(10) 2_866
C44 N21 1.37(7) .
C44 N23 1.45(5) .
N1 N2 1.34(2) .
N1 Ag4 2.219(16) 2_866
N2 N3 1.22(2) .
N2 Ag1 2.367(15) 2_866
N3 N4 1.35(2) .
N5 N6 1.35(2) .
N5 Ag8 2.221(15) 2_865
N6 N7 1.30(2) .
N7 N8 1.31(2) .
N9 N10 1.36(3) .
N9 Ag5 2.216(19) 2_856
N10 N11 1.32(3) .
N11 N12 1.29(3) .
N13 N14 1.31(2) .
N14 N15 1.33(2) .
N15 N16 1.34(2) .
N15 Ag3 2.345(17) 2_956
N17 N18 1.27(2) .
N17 Ag3 2.237(16) 2_956
N18 N19 1.35(2) .
N19 N20 1.29(2) .
N20 Ag1 2.278(15) 2_866
N23 C44 1.10(5) 2_866
N23 N21 1.52(5) .
N23 N22 1.82(5) 2_866
N22 N21 1.24(6) .
N22 N23 1.82(5) 2_866
O34 Ag4 2.467(13) 2_856
